data_4025411
loop_
_publ_author_name
'Mohamed Abboud'
'Victor Mamane'
'Emmanuel Aubert'
'Claude Lecomte'
'Yves Fort'

_publ_contact_author_address
;Equipe Synth\`ese Organom\'etallique de R\'eactivit\'e (SOR)
Laboratoire SRSMC UMR CNRS-UHP 7565
Nancy-Universit\'e
Boulevard des Aiguillettes BP70239
54506 Vandoeuvre-l\`es-Nancy
France
;
_publ_contact_author_email victor.mamane@sor.uhp-nancy.fr
_publ_contact_author_fax '(33) 3 83 68 47 85'
_publ_contact_author_name 'Mamane, Victor'
_publ_contact_author_phone '(33) 3 83 68 43 20'
_publ_section_title
;
 Synthesis of Polyhalogenated 4,4'-Bipyridines via a Simple Dimerization
 Procedure
;
_journal_name_full 'Journal of Organic Chemistry'
_journal_page_first 3224
_journal_page_last 3231
_journal_paper_doi 10.1021/jo100152e
_journal_volume 75
_journal_year 2010
_chemical_formula_moiety 'C10 H5 Br Cl2 N2'
_chemical_formula_sum 'C10 H5 Br Cl2 N2'
_chemical_formula_weight 303.97
_chemical_name_systematic
;
 3-Bromo-2,2'-dichloro-[4,4']bipyridinyl
;
_space_group_IT_number 4
_symmetry_cell_setting monoclinic
_symmetry_space_group_name_Hall 'P 2yb'
_symmetry_space_group_name_H-M 'P 1 21 1'
_atom_sites_solution_hydrogens geom
_atom_sites_solution_primary direct
_atom_sites_solution_secondary difmap
_audit_creation_method SHELXL-97
_cell_angle_alpha 90.00
_cell_angle_beta 107.738(3)
_cell_angle_gamma 90.00
_cell_formula_units_Z 2
_cell_length_a 7.3807(2)
_cell_length_b 7.2933(3)
_cell_length_c 10.2971(3)
_cell_measurement_reflns_used 4522
_cell_measurement_temperature 110(2)
_cell_measurement_theta_max 31.0166
_cell_measurement_theta_min 3.4720
_cell_volume 527.94(3)
_computing_cell_refinement
;
CrysAlisPro, Oxford Diffraction Ltd.,
Version 1.171.33.48 (release 15-09-2009 CrysAlis171 .NET)
(compiled Sep 15 2009,11:49:04)
;
_computing_data_collection
;
CrysAlisPro, Oxford Diffraction Ltd.,
Version 1.171.33.48 (release 15-09-2009 CrysAlis171 .NET)
(compiled Sep 15 2009,11:49:04)
;
_computing_data_reduction
;
CrysAlisPro, Oxford Diffraction Ltd.,
Version 1.171.33.48 (release 15-09-2009 CrysAlis171 .NET)
(compiled Sep 15 2009,11:49:04)
;
_computing_structure_refinement 'SHELXL-97 (Sheldrick, 1997)'
_computing_structure_solution SIR-92
_diffrn_ambient_temperature 110(2)
_diffrn_detector_area_resol_mean 10.4508
_diffrn_measured_fraction_theta_full 0.997
_diffrn_measured_fraction_theta_max 0.997
_diffrn_measurement_device_type 'SuperNova, Dual, Cu at zero, Atlas'
_diffrn_radiation_monochromator mirror
_diffrn_radiation_source 'SuperNova (Mo) X-ray Source'
_diffrn_radiation_type MoK\a
_diffrn_radiation_wavelength 0.71073
_diffrn_reflns_av_R_equivalents 0.0586
_diffrn_reflns_av_sigmaI/netI 0.151
_diffrn_reflns_limit_h_max 8
_diffrn_reflns_limit_h_min -8
_diffrn_reflns_limit_k_max 8
_diffrn_reflns_limit_k_min -8
_diffrn_reflns_limit_l_max 12
_diffrn_reflns_limit_l_min -12
_diffrn_reflns_number 12691
_diffrn_reflns_theta_full 25.24
_diffrn_reflns_theta_max 25.24
_diffrn_reflns_theta_min 3.48
_exptl_absorpt_coefficient_mu 4.362
_exptl_absorpt_correction_T_max 0.936
_exptl_absorpt_correction_T_min 0.670
_exptl_absorpt_correction_type analytical
_exptl_absorpt_process_details
;
CrysAlisPro, Oxford Diffraction Ltd.,
Version 1.171.33.48 (release 15-09-2009 CrysAlis171 .NET)
(compiled Sep 15 2009,11:49:04)
Analytical numeric absorption correction using a multifaceted crystal
            model based on expressions derived by R.C. Clark & J.S. Reid.
(Clark, R. C. & Reid, J. S. (1995). Acta Cryst. A51, 887-897)
;
_exptl_crystal_colour colorless
_exptl_crystal_density_diffrn 1.912
_exptl_crystal_density_method 'not measured'
_exptl_crystal_description plate
_exptl_crystal_F_000 296
_exptl_crystal_size_max 0.1172
_exptl_crystal_size_mid 0.0851
_exptl_crystal_size_min 0.0157
_refine_diff_density_max 2.701
_refine_diff_density_min -0.735
_refine_diff_density_rms 0.198
_refine_ls_abs_structure_details 'Flack H D (1983), Acta Cryst. A39, 876-881'
_refine_ls_abs_structure_Flack 0.44(3)
_refine_ls_extinction_method none
_refine_ls_goodness_of_fit_ref 1.108
_refine_ls_hydrogen_treatment constr
_refine_ls_matrix_type full
_refine_ls_number_parameters 137
_refine_ls_number_reflns 1912
_refine_ls_number_restraints 49
_refine_ls_restrained_S_all 1.110
_refine_ls_R_factor_all 0.0757
_refine_ls_R_factor_gt 0.0627
_refine_ls_shift/su_max 0.000
_refine_ls_shift/su_mean 0.000
_refine_ls_structure_factor_coef Fsqd
_refine_ls_weighting_details 'calc w=1/[\s^2^(Fo^2^)+(0.0922P)^2^+4.4407P] where P=(Fo^2^+2Fc^2^)/3'
_refine_ls_weighting_scheme calc
_refine_ls_wR_factor_gt 0.1644
_refine_ls_wR_factor_ref 0.1759
_reflns_number_gt 1632
_reflns_number_total 1912
_reflns_threshold_expression >2sigma(I)
_cod_data_source_file jo100152e_si_003.cif
_cod_data_source_block 3h-ma151
_cod_original_sg_symbol_H-M 'P 21'
_cod_database_code 4025411

loop_
_symmetry_equiv_pos_as_xyz
'x, y, z'
'-x, y+1/2, -z'

loop_
_atom_site_label
_atom_site_type_symbol
_atom_site_fract_x
_atom_site_fract_y
_atom_site_fract_z
_atom_site_U_iso_or_equiv
_atom_site_adp_type
_atom_site_occupancy
_atom_site_symmetry_multiplicity
_atom_site_calc_flag
_atom_site_refinement_flags
_atom_site_disorder_assembly
_atom_site_disorder_group
Br1 Br 0.85955(11) 0.08291(16) -0.07056(8) 0.0295(3) Uani 1 1 d U . .
Cl1 Cl 0.4183(3) 0.0830(7) -0.26019(18) 0.0269(5) Uani 1 1 d U . .
Cl2 Cl 1.2711(5) -0.2693(5) 0.4497(3) 0.0474(9) Uani 1 1 d DU . .
N1 N 0.3158(9) 0.082(2) -0.0414(7) 0.0211(13) Uani 1 1 d U . .
C11 C 0.9870(14) 0.2428(16) 0.2883(9) 0.0106(18) Uani 1 1 d DU . .
H11 H 0.9312 0.3591 0.2594 0.013 Uiso 1 1 calc R . .
C2 C 0.4651(10) 0.085(2) -0.0848(7) 0.0160(14) Uani 1 1 d U . .
N7 N 1.2509(9) 0.075(2) 0.4226(7) 0.0303(17) Uani 1 1 d DU . .
C6 C 0.3476(11) 0.085(3) 0.0970(8) 0.0263(19) Uani 1 1 d U . .
H6 H 0.2409 0.0851 0.1304 0.032 Uiso 1 1 calc R . .
C10 C 0.8815(10) 0.082(2) 0.2394(7) 0.0181(14) Uani 1 1 d DU . .
C8 C 1.1494(16) -0.074(2) 0.3783(11) 0.025(2) Uani 1 1 d DU . .
C5 C 0.5245(12) 0.088(3) 0.1883(9) 0.029(2) Uani 1 1 d U . .
H5 H 0.5402 0.0937 0.2833 0.035 Uiso 1 1 calc R . .
C3 C 0.6523(11) 0.087(2) 0.0023(8) 0.0199(15) Uani 1 1 d U . .
C12 C 1.1703(18) 0.234(2) 0.3776(10) 0.034(3) Uani 1 1 d DU . .
H12 H 1.2391 0.3444 0.4069 0.041 Uiso 1 1 calc R . .
C4 C 0.6868(10) 0.082(2) 0.1407(8) 0.0184(14) Uani 1 1 d U . .
C9 C 0.961(2) -0.075(2) 0.2839(13) 0.052(5) Uani 1 1 d DU . .
H9 H 0.8952 -0.1867 0.2546 0.062 Uiso 1 1 calc R . .

loop_
_atom_site_aniso_label
_atom_site_aniso_U_11
_atom_site_aniso_U_22
_atom_site_aniso_U_33
_atom_site_aniso_U_23
_atom_site_aniso_U_13
_atom_site_aniso_U_12
Br1 0.0101(4) 0.0590(7) 0.0215(5) 0.0013(8) 0.0080(3) 0.0014(8)
Cl1 0.0100(9) 0.0543(13) 0.0157(9) 0.001(2) 0.0028(7) 0.000(2)
Cl2 0.0439(19) 0.0503(19) 0.0369(17) -0.0071(15) -0.0043(14) 0.0226(16)
N1 0.009(3) 0.032(4) 0.023(3) -0.001(7) 0.005(2) 0.003(6)
C11 0.010(2) 0.0115(19) 0.011(2) -0.0001(10) 0.0038(10) -0.0001(10)
C2 0.013(3) 0.019(4) 0.017(3) 0.005(7) 0.007(2) 0.001(7)
N7 0.012(3) 0.044(3) 0.029(4) -0.023(5) -0.002(3) 0.009(4)
C6 0.013(3) 0.042(5) 0.024(3) -0.017(8) 0.005(3) 0.001(8)
C10 0.012(3) 0.027(3) 0.017(3) -0.005(6) 0.008(2) -0.004(4)
C8 0.012(5) 0.035(4) 0.029(6) -0.003(5) 0.007(4) 0.004(4)
C5 0.013(3) 0.058(6) 0.021(3) -0.008(9) 0.012(2) 0.003(10)
C3 0.011(3) 0.034(4) 0.018(3) 0.004(7) 0.009(2) 0.000(8)
C12 0.021(6) 0.039(4) 0.035(7) 0.003(6) -0.004(5) -0.008(5)
C4 0.010(3) 0.026(4) 0.021(3) -0.007(7) 0.008(2) -0.003(5)
C9 0.034(7) 0.028(4) 0.068(10) -0.007(6) -0.021(6) -0.001(4)

loop_
_atom_type_symbol
_atom_type_description
_atom_type_scat_dispersion_real
_atom_type_scat_dispersion_imag
_atom_type_scat_source
C C 0.0033 0.0016 'International Tables Vol C Tables 4.2.6.8 and 6.1.1.4'
H H 0.0000 0.0000 'International Tables Vol C Tables 4.2.6.8 and 6.1.1.4'
N N 0.0061 0.0033 'International Tables Vol C Tables 4.2.6.8 and 6.1.1.4'
Cl Cl 0.1484 0.1585 'International Tables Vol C Tables 4.2.6.8 and 6.1.1.4'
Br Br -0.2901 2.4595 'International Tables Vol C Tables 4.2.6.8 and 6.1.1.4'

loop_
_geom_angle_atom_site_label_1
_geom_angle_atom_site_label_2
_geom_angle_atom_site_label_3
_geom_angle
_geom_angle_site_symmetry_1
_geom_angle_site_symmetry_3
_geom_angle_publ_flag
C2 N1 C6 117.3(7) . . ?
C12 C11 C10 121.3(12) . . ?
C12 C11 H11 119.4 . . ?
C10 C11 H11 119.4 . . ?
N1 C2 C3 123.4(7) . . ?
N1 C2 Cl1 115.7(6) . . ?
C3 C2 Cl1 120.8(6) . . ?
C12 N7 C8 117.0(8) . . ?
C5 C6 N1 122.9(8) . . ?
C5 C6 H6 118.5 . . ?
N1 C6 H6 118.5 . . ?
C9 C10 C11 117.7(8) . . ?
C9 C10 C4 118.7(14) . . ?
C11 C10 C4 123.7(14) . . ?
N7 C8 C9 124.6(13) . . ?
N7 C8 Cl2 111.5(9) . . ?
C9 C8 Cl2 123.9(12) . . ?
C6 C5 C4 119.5(8) . . ?
C6 C5 H5 120.2 . . ?
C4 C5 H5 120.2 . . ?
C4 C3 C2 120.1(7) . . ?
C4 C3 Br1 119.6(6) . . ?
C2 C3 Br1 120.3(5) . . ?
N7 C12 C11 121.1(13) . . ?
N7 C12 H12 119.4 . . ?
C11 C12 H12 119.4 . . ?
C3 C4 C5 116.6(7) . . ?
C3 C4 C10 123.1(6) . . ?
C5 C4 C10 120.2(7) . . ?
C10 C9 C8 118.3(14) . . ?
C10 C9 H9 120.9 . . ?
C8 C9 H9 120.9 . . ?

loop_
_geom_bond_atom_site_label_1
_geom_bond_atom_site_label_2
_geom_bond_distance
_geom_bond_site_symmetry_2
_geom_bond_publ_flag
Br1 C3 1.898(7) . ?
Cl1 C2 1.732(8) . ?
Cl2 C8 1.725(15) . ?
N1 C2 1.310(10) . ?
N1 C6 1.372(10) . ?
C11 C12 1.387(16) . ?
C11 C10 1.413(18) . ?
C11 H11 0.9500 . ?
C2 C3 1.399(10) . ?
N7 C12 1.321(19) . ?
N7 C8 1.321(18) . ?
C6 C5 1.357(12) . ?
C6 H6 0.9500 . ?
C10 C9 1.30(2) . ?
C10 C4 1.486(10) . ?
C8 C9 1.435(17) . ?
C5 C4 1.427(11) . ?
C5 H5 0.9500 . ?
C3 C4 1.370(11) . ?
C12 H12 0.9500 . ?
C9 H9 0.9500 . ?

loop_
_geom_torsion_atom_site_label_1
_geom_torsion_atom_site_label_2
_geom_torsion_atom_site_label_3
_geom_torsion_atom_site_label_4
_geom_torsion
_geom_torsion_site_symmetry_1
_geom_torsion_site_symmetry_2
_geom_torsion_site_symmetry_3
_geom_torsion_site_symmetry_4
_geom_torsion_publ_flag
C6 N1 C2 C3 2(2) . . . . ?
C6 N1 C2 Cl1 -179.6(14) . . . . ?
C2 N1 C6 C5 -1(3) . . . . ?
C12 C11 C10 C9 1.8(9) . . . . ?
C12 C11 C10 C4 -178.2(6) . . . . ?
C12 N7 C8 C9 1.1(11) . . . . ?
C12 N7 C8 Cl2 -178.3(4) . . . . ?
N1 C6 C5 C4 -2(3) . . . . ?
N1 C2 C3 C4 1(2) . . . . ?
Cl1 C2 C3 C4 -177.8(13) . . . . ?
N1 C2 C3 Br1 177.8(12) . . . . ?
Cl1 C2 C3 Br1 -1(2) . . . . ?
C8 N7 C12 C11 0.3(5) . . . . ?
C10 C11 C12 N7 -1.7(5) . . . . ?
C2 C3 C4 C5 -4(2) . . . . ?
Br1 C3 C4 C5 179.3(14) . . . . ?
C2 C3 C4 C10 179.4(19) . . . . ?
Br1 C3 C4 C10 3(2) . . . . ?
C6 C5 C4 C3 4(3) . . . . ?
C6 C5 C4 C10 -178.8(17) . . . . ?
C9 C10 C4 C3 -93.7(17) . . . . ?
C11 C10 C4 C3 86.3(16) . . . . ?
C9 C10 C4 C5 89.7(17) . . . . ?
C11 C10 C4 C5 -90.3(17) . . . . ?
C11 C10 C9 C8 -0.5(12) . . . . ?
C4 C10 C9 C8 179.5(8) . . . . ?
N7 C8 C9 C10 -1.0(14) . . . . ?
Cl2 C8 C9 C10 178.3(8) . . . . ?

loop_
_cod_related_entry_id
_cod_related_entry_database
_cod_related_entry_code
1 ChemSpider 30659196
